data_4064210
loop_
_publ_author_name
'Kong, Yong'
'Cheng, Man'
'Ren, Hongping'
'Xu, Shansheng'
'Song, Haibin'
'Yang, Min'
'Liu, Binyuan'
'Wang, Baiquan'

_publ_section_title
;
 Synthesis, Structures, and Norbornene Polymerization Behavior of
 Bis(aryloxide-N-heterocyclic carbene) Nickel Complexes
;
_journal_issue 6
_journal_name_full Organometallics
_journal_page_first 1677
_journal_paper_doi 10.1021/om1011825
_journal_volume 30
_journal_year 2011
_chemical_formula_moiety 'C47 H66 N4 Ni O2'
_chemical_formula_sum 'C47 H66 N4 Ni O2'
_chemical_formula_weight 777.75
_chemical_name_systematic
; 
 ? 
;
_space_group_IT_number 14
_symmetry_cell_setting monoclinic
_symmetry_space_group_name_Hall '-P 2yn'
_symmetry_space_group_name_H-M 'P 1 21/n 1'
_atom_sites_solution_hydrogens geom
_atom_sites_solution_primary direct
_atom_sites_solution_secondary difmap
_audit_creation_method SHELXL-97
_cell_angle_alpha 90.00
_cell_angle_beta 95.731(3)
_cell_angle_gamma 90.00
_cell_formula_units_Z 8
_cell_length_a 13.7915(14)
_cell_length_b 17.3519(15)
_cell_length_c 37.169(4)
_cell_measurement_reflns_used 9984
_cell_measurement_temperature 113(2)
_cell_measurement_theta_max 72.4
_cell_measurement_theta_min 27.5
_cell_volume 8850.4(15)
_computing_cell_refinement CrystalClear
_computing_data_collection CrystalClear
_computing_data_reduction CrystalClear
_computing_publication_material 'CrystalStructure 3.8'
_computing_structure_refinement 'SHELXL-97 (Sheldrick, 1997)'
_computing_structure_solution 'SHELXS-97 (Sheldrick, 1990)'
_diffrn_ambient_temperature 113(2)
_diffrn_detector_area_resol_mean 14.63
_diffrn_measured_fraction_theta_full 0.973
_diffrn_measured_fraction_theta_max 0.973
_diffrn_measurement_device_type 'Rigaku Saturn'
_diffrn_measurement_method \w
_diffrn_radiation_monochromator multilayer
_diffrn_radiation_source 'fine-focus sealed tube'
_diffrn_radiation_type CuK\a
_diffrn_radiation_wavelength 1.54187
_diffrn_reflns_av_R_equivalents 0.0763
_diffrn_reflns_av_sigmaI/netI 0.0391
_diffrn_reflns_limit_h_max 16
_diffrn_reflns_limit_h_min -11
_diffrn_reflns_limit_k_max 21
_diffrn_reflns_limit_k_min -21
_diffrn_reflns_limit_l_max 45
_diffrn_reflns_limit_l_min -45
_diffrn_reflns_number 138594
_diffrn_reflns_theta_full 72.80
_diffrn_reflns_theta_max 72.80
_diffrn_reflns_theta_min 2.39
_diffrn_standards_decay_% 0
_diffrn_standards_interval_count 0
_diffrn_standards_interval_time 0
_diffrn_standards_number 0
_exptl_absorpt_coefficient_mu 0.934
_exptl_absorpt_correction_T_max 0.8962
_exptl_absorpt_correction_T_min 0.8070
_exptl_absorpt_correction_type numerical
_exptl_absorpt_process_details CrystalClear
_exptl_crystal_colour colorless
_exptl_crystal_density_diffrn 1.167
_exptl_crystal_density_method 'not measured'
_exptl_crystal_description prism
_exptl_crystal_F_000 3360
_exptl_crystal_size_max 0.24
_exptl_crystal_size_mid 0.14
_exptl_crystal_size_min 0.12
_refine_diff_density_max 0.536
_refine_diff_density_min -0.460
_refine_diff_density_rms 0.064
_refine_ls_extinction_method none
_refine_ls_goodness_of_fit_ref 1.048
_refine_ls_hydrogen_treatment constr
_refine_ls_matrix_type full
_refine_ls_number_parameters 1120
_refine_ls_number_reflns 17155
_refine_ls_number_restraints 16
_refine_ls_restrained_S_all 1.048
_refine_ls_R_factor_all 0.0556
_refine_ls_R_factor_gt 0.0505
_refine_ls_shift/su_max 0.003
_refine_ls_shift/su_mean 0.000
_refine_ls_structure_factor_coef Fsqd
_refine_ls_weighting_details 'calc w=1/[\s^2^(Fo^2^)+(0.0643P)^2^+5.8553P] where P=(Fo^2^+2Fc^2^)/3'
_refine_ls_weighting_scheme calc
_refine_ls_wR_factor_gt 0.1284
_refine_ls_wR_factor_ref 0.1363
_reflns_number_gt 15709
_reflns_number_total 17155
_reflns_threshold_expression >2sigma(I)
_cod_data_source_file om1011825_si_002.cif
_cod_data_source_block c091221b
_cod_database_code 4064210

loop_
_symmetry_equiv_pos_as_xyz
'x, y, z'
'-x+1/2, y+1/2, -z+1/2'
'-x, -y, -z'
'x-1/2, -y-1/2, z-1/2'

loop_
_atom_site_label
_atom_site_type_symbol
_atom_site_fract_x
_atom_site_fract_y
_atom_site_fract_z
_atom_site_U_iso_or_equiv
_atom_site_adp_type
_atom_site_occupancy
_atom_site_symmetry_multiplicity
_atom_site_calc_flag
_atom_site_refinement_flags
_atom_site_disorder_assembly
_atom_site_disorder_group
Ni1 Ni 0.82502(2) 0.271097(17) 0.391252(8) 0.02011(9) Uani 1 1 d . . .
Ni2 Ni 0.31113(2) 0.208360(16) 0.383470(8) 0.01876(9) Uani 1 1 d . . .
N1 N 0.96157(12) 0.20018(9) 0.35023(4) 0.0233(3) Uani 1 1 d . . .
N2 N 0.97432(12) 0.15094(9) 0.40361(4) 0.0224(3) Uani 1 1 d . . .
N3 N 0.67507(11) 0.21713(8) 0.43241(4) 0.0192(3) Uani 1 1 d . . .
N4 N 0.69338(11) 0.13971(8) 0.38814(4) 0.0210(3) Uani 1 1 d . . .
N5 N 0.38392(11) 0.28249(8) 0.44825(4) 0.0207(3) Uani 1 1 d . . .
N6 N 0.42834(11) 0.34578(8) 0.40249(4) 0.0201(3) Uani 1 1 d . . .
N7 N 0.21581(12) 0.26164(8) 0.31667(4) 0.0209(3) Uani 1 1 d . . .
N8 N 0.18778(11) 0.34086(8) 0.35947(4) 0.0195(3) Uani 1 1 d . . .
O1 O 0.88325(10) 0.34337(7) 0.36146(4) 0.0262(3) Uani 1 1 d . . .
O2 O 0.75725(10) 0.35276(7) 0.41018(3) 0.0237(3) Uani 1 1 d . . .
O3 O 0.35815(10) 0.13511(7) 0.41864(3) 0.0218(3) Uani 1 1 d . . .
O4 O 0.26984(9) 0.12513(7) 0.35340(3) 0.0214(3) Uani 1 1 d . . .
C1 C 0.92015(14) 0.20102(10) 0.38185(5) 0.0220(4) Uani 1 1 d . . .
C2 C 1.04848(15) 0.12006(11) 0.38562(5) 0.0277(4) Uani 1 1 d . . .
H2 H 1.0960 0.0839 0.3951 0.033 Uiso 1 1 calc R . .
C3 C 1.04074(14) 0.15083(11) 0.35225(5) 0.0269(4) Uani 1 1 d . . .
H3 H 1.0816 0.1407 0.3337 0.032 Uiso 1 1 calc R . .
C4 C 0.92741(14) 0.24723(11) 0.32006(5) 0.0250(4) Uani 1 1 d . . .
C5 C 0.89057(14) 0.32058(11) 0.32783(5) 0.0259(4) Uani 1 1 d . . .
C6 C 0.86365(15) 0.36881(12) 0.29727(6) 0.0314(5) Uani 1 1 d . . .
C7 C 0.87083(16) 0.33908(14) 0.26294(6) 0.0381(5) Uani 1 1 d . . .
H7 H 0.8528 0.3718 0.2429 0.046 Uiso 1 1 calc R . .
C8 C 0.90255(16) 0.26464(15) 0.25563(6) 0.0367(5) Uani 1 1 d . A .
C9 C 0.93169(15) 0.21895(12) 0.28543(5) 0.0301(4) Uani 1 1 d . . .
H9 H 0.9546 0.1681 0.2820 0.036 Uiso 1 1 calc R . .
C10 C 0.82200(16) 0.44970(13) 0.30276(6) 0.0368(5) Uani 1 1 d . . .
C11 C 0.72260(16) 0.44162(13) 0.31777(6) 0.0366(5) Uani 1 1 d . . .
H11A H 0.6961 0.4929 0.3218 0.055 Uiso 1 1 calc R . .
H11B H 0.7306 0.4133 0.3407 0.055 Uiso 1 1 calc R . .
H11C H 0.6777 0.4135 0.3004 0.055 Uiso 1 1 calc R . .
C12 C 0.89004(18) 0.49740(13) 0.32935(8) 0.0456(6) Uani 1 1 d . . .
H12A H 0.9531 0.5037 0.3197 0.068 Uiso 1 1 calc R . .
H12B H 0.8994 0.4708 0.3527 0.068 Uiso 1 1 calc R . .
H12C H 0.8610 0.5482 0.3326 0.068 Uiso 1 1 calc R . .
C13 C 0.8073(2) 0.49524(16) 0.26716(8) 0.0539(7) Uani 1 1 d . . .
H13A H 0.8696 0.4995 0.2568 0.081 Uiso 1 1 calc R . .
H13B H 0.7828 0.5469 0.2719 0.081 Uiso 1 1 calc R . .
H13C H 0.7601 0.4683 0.2501 0.081 Uiso 1 1 calc R . .
C14 C 0.90156(19) 0.23399(16) 0.21686(6) 0.0435(6) Uani 1 1 d . . .
C15 C 0.9391(3) 0.1451(2) 0.21500(10) 0.0434(10) Uani 0.614(4) 1 d P A 1
H15A H 0.8971 0.1116 0.2280 0.065 Uiso 0.614(4) 1 calc PR A 1
H15B H 1.0064 0.1415 0.2262 0.065 Uiso 0.614(4) 1 calc PR A 1
H15C H 0.9365 0.1287 0.1897 0.065 Uiso 0.614(4) 1 calc PR A 1
C16 C 0.7943(3) 0.2272(3) 0.19814(12) 0.0501(12) Uani 0.614(4) 1 d P A 1
H16A H 0.7953 0.2025 0.1745 0.075 Uiso 0.614(4) 1 calc PR A 1
H16B H 0.7658 0.2788 0.1950 0.075 Uiso 0.614(4) 1 calc PR A 1
H16C H 0.7552 0.1961 0.2133 0.075 Uiso 0.614(4) 1 calc PR A 1
C17 C 0.9627(4) 0.2790(3) 0.19414(11) 0.0492(12) Uani 0.614(4) 1 d P A 1
H17A H 0.9579 0.2570 0.1698 0.074 Uiso 0.614(4) 1 calc PR A 1
H17B H 1.0306 0.2775 0.2047 0.074 Uiso 0.614(4) 1 calc PR A 1
H17C H 0.9400 0.3326 0.1928 0.074 Uiso 0.614(4) 1 calc PR A 1
C15' C 0.8347(6) 0.1766(5) 0.21302(18) 0.059(2) Uani 0.386(4) 1 d P A 2
H15D H 0.8328 0.1550 0.1886 0.088 Uiso 0.386(4) 1 calc PR A 2
H15E H 0.7704 0.1972 0.2169 0.088 Uiso 0.386(4) 1 calc PR A 2
H15F H 0.8526 0.1361 0.2308 0.088 Uiso 0.386(4) 1 calc PR A 2
C16' C 0.8746(6) 0.3068(4) 0.18987(16) 0.052(2) Uani 0.386(4) 1 d P A 2
H16D H 0.8762 0.2902 0.1647 0.077 Uiso 0.386(4) 1 calc PR A 2
H16E H 0.9223 0.3481 0.1953 0.077 Uiso 0.386(4) 1 calc PR A 2
H16F H 0.8093 0.3257 0.1934 0.077 Uiso 0.386(4) 1 calc PR A 2
C17' C 1.0073(5) 0.2176(4) 0.21199(16) 0.0439(17) Uani 0.386(4) 1 d P A 2
H17D H 1.0323 0.1778 0.2292 0.066 Uiso 0.386(4) 1 calc PR A 2
H17E H 1.0456 0.2648 0.2163 0.066 Uiso 0.386(4) 1 calc PR A 2
H17F H 1.0125 0.1995 0.1873 0.066 Uiso 0.386(4) 1 calc PR A 2
C18 C 0.95738(15) 0.13273(11) 0.44129(5) 0.0260(4) Uani 1 1 d . . .
H18 H 0.9041 0.1671 0.4483 0.031 Uiso 1 1 calc R . .
C19 C 1.04850(17) 0.14856(14) 0.46699(6) 0.0363(5) Uani 1 1 d . . .
H19A H 1.1019 0.1158 0.4605 0.054 Uiso 1 1 calc R . .
H19B H 1.0352 0.1372 0.4918 0.054 Uiso 1 1 calc R . .
H19C H 1.0669 0.2029 0.4652 0.054 Uiso 1 1 calc R . .
C20 C 0.92349(19) 0.04993(13) 0.44375(6) 0.0421(6) Uani 1 1 d . . .
H20A H 0.8624 0.0430 0.4282 0.063 Uiso 1 1 calc R . .
H20B H 0.9129 0.0380 0.4688 0.063 Uiso 1 1 calc R . .
H20C H 0.9732 0.0153 0.4358 0.063 Uiso 1 1 calc R . .
C21 C 0.73452(13) 0.20208(10) 0.40613(5) 0.0198(4) Uani 1 1 d . . .
C22 C 0.59706(14) 0.16632(10) 0.43027(5) 0.0218(4) Uani 1 1 d . . .
H22 H 0.5455 0.1656 0.4454 0.026 Uiso 1 1 calc R . .
C23 C 0.60854(14) 0.11853(10) 0.40269(5) 0.0237(4) Uani 1 1 d . . .
H23 H 0.5662 0.0775 0.3946 0.028 Uiso 1 1 calc R . .
C24 C 0.68883(14) 0.28144(10) 0.45659(5) 0.0207(4) Uani 1 1 d . . .
C25 C 0.73031(13) 0.34846(10) 0.44330(5) 0.0215(4) Uani 1 1 d . . .
C26 C 0.74074(14) 0.41290(10) 0.46732(5) 0.0246(4) Uani 1 1 d . . .
C27 C 0.70814(15) 0.40566(11) 0.50131(5) 0.0266(4) Uani 1 1 d . . .
H27 H 0.7138 0.4493 0.5168 0.032 Uiso 1 1 calc R . .
C28 C 0.66746(14) 0.33848(11) 0.51433(5) 0.0245(4) Uani 1 1 d . . .
C29 C 0.65878(14) 0.27570(10) 0.49101(5) 0.0220(4) Uani 1 1 d . . .
H29 H 0.6322 0.2287 0.4987 0.026 Uiso 1 1 calc R . .
C30 C 0.79053(16) 0.48657(11) 0.45536(6) 0.0298(4) Uani 1 1 d . . .
C31 C 0.89437(17) 0.46753(13) 0.44645(6) 0.0374(5) Uani 1 1 d . . .
H31A H 0.9318 0.4460 0.4679 0.056 Uiso 1 1 calc R . .
H31B H 0.9261 0.5146 0.4390 0.056 Uiso 1 1 calc R . .
H31C H 0.8913 0.4298 0.4268 0.056 Uiso 1 1 calc R . .
C32 C 0.73130(18) 0.52111(11) 0.42185(6) 0.0352(5) Uani 1 1 d . . .
H32A H 0.7240 0.4825 0.4025 0.053 Uiso 1 1 calc R . .
H32B H 0.7655 0.5663 0.4135 0.053 Uiso 1 1 calc R . .
H32C H 0.6668 0.5366 0.4282 0.053 Uiso 1 1 calc R . .
C33 C 0.79840(19) 0.54842(12) 0.48515(6) 0.0398(5) Uani 1 1 d . . .
H33A H 0.7331 0.5616 0.4914 0.060 Uiso 1 1 calc R . .
H33B H 0.8297 0.5946 0.4764 0.060 Uiso 1 1 calc R . .
H33C H 0.8374 0.5285 0.5066 0.060 Uiso 1 1 calc R . .
C34 C 0.63834(16) 0.33577(12) 0.55313(5) 0.0291(4) Uani 1 1 d . . .
C35 C 0.5973(2) 0.25745(14) 0.56246(6) 0.0437(6) Uani 1 1 d . . .
H35A H 0.6474 0.2178 0.5610 0.066 Uiso 1 1 calc R . .
H35B H 0.5407 0.2453 0.5453 0.066 Uiso 1 1 calc R . .
H35C H 0.5775 0.2589 0.5870 0.066 Uiso 1 1 calc R . .
C36 C 0.72840(19) 0.35112(17) 0.57963(6) 0.0465(6) Uani 1 1 d . . .
H36A H 0.7548 0.4022 0.5749 0.070 Uiso 1 1 calc R . .
H36B H 0.7779 0.3118 0.5765 0.070 Uiso 1 1 calc R . .
H36C H 0.7103 0.3493 0.6044 0.070 Uiso 1 1 calc R . .
C37 C 0.5617(2) 0.39739(15) 0.55868(6) 0.0471(6) Uani 1 1 d . . .
H37A H 0.5477 0.3973 0.5840 0.071 Uiso 1 1 calc R . .
H37B H 0.5019 0.3862 0.5430 0.071 Uiso 1 1 calc R . .
H37C H 0.5866 0.4481 0.5525 0.071 Uiso 1 1 calc R . .
C38 C 0.72518(15) 0.10823(11) 0.35431(5) 0.0269(4) Uani 1 1 d . . .
H38 H 0.7963 0.1195 0.3543 0.032 Uiso 1 1 calc R . .
C39 C 0.71257(17) 0.02140(11) 0.35238(6) 0.0333(5) Uani 1 1 d . . .
H39A H 0.7454 -0.0021 0.3743 0.050 Uiso 1 1 calc R . .
H39B H 0.7411 0.0016 0.3311 0.050 Uiso 1 1 calc R . .
H39C H 0.6430 0.0087 0.3505 0.050 Uiso 1 1 calc R . .
C40 C 0.6722(2) 0.14880(14) 0.32183(6) 0.0473(6) Uani 1 1 d . . .
H40A H 0.6020 0.1392 0.3213 0.071 Uiso 1 1 calc R . .
H40B H 0.6958 0.1290 0.2996 0.071 Uiso 1 1 calc R . .
H40C H 0.6846 0.2043 0.3237 0.071 Uiso 1 1 calc R . .
C41 C 0.37565(14) 0.28347(10) 0.41154(5) 0.0202(4) Uani 1 1 d . . .
C42 C 0.44064(14) 0.34444(10) 0.46187(5) 0.0231(4) Uani 1 1 d . . .
H42 H 0.4564 0.3570 0.4866 0.028 Uiso 1 1 calc R . .
C43 C 0.46864(14) 0.38291(10) 0.43346(5) 0.0243(4) Uani 1 1 d . . .
H43 H 0.5088 0.4275 0.4344 0.029 Uiso 1 1 calc R . .
C44 C 0.35244(14) 0.22014(10) 0.46932(5) 0.0207(4) Uani 1 1 d . . .
C45 C 0.34681(13) 0.14628(10) 0.45333(5) 0.0207(4) Uani 1 1 d . . .
C46 C 0.33023(13) 0.08323(10) 0.47654(5) 0.0209(4) Uani 1 1 d . . .
C47 C 0.31549(14) 0.09847(10) 0.51224(5) 0.0231(4) Uani 1 1 d . . .
H47 H 0.3046 0.0559 0.5274 0.028 Uiso 1 1 calc R . .
C48 C 0.31555(14) 0.17252(11) 0.52742(5) 0.0237(4) Uani 1 1 d . . .
C49 C 0.33495(14) 0.23324(10) 0.50512(5) 0.0233(4) Uani 1 1 d . . .
H49 H 0.3364 0.2844 0.5143 0.028 Uiso 1 1 calc R . .
C50 C 0.32903(14) 0.00012(10) 0.46210(5) 0.0220(4) Uani 1 1 d . . .
C51 C 0.42755(15) -0.01900(11) 0.44825(5) 0.0276(4) Uani 1 1 d . . .
H51A H 0.4792 -0.0160 0.4683 0.041 Uiso 1 1 calc R . .
H51B H 0.4409 0.0180 0.4295 0.041 Uiso 1 1 calc R . .
H51C H 0.4253 -0.0712 0.4381 0.041 Uiso 1 1 calc R . .
C52 C 0.31025(17) -0.05914(11) 0.49111(5) 0.0315(4) Uani 1 1 d . . .
H52A H 0.3086 -0.1109 0.4806 0.047 Uiso 1 1 calc R . .
H52B H 0.2476 -0.0481 0.5004 0.047 Uiso 1 1 calc R . .
H52C H 0.3625 -0.0563 0.5110 0.047 Uiso 1 1 calc R . .
C53 C 0.24707(15) -0.00878(11) 0.43111(5) 0.0262(4) Uani 1 1 d . . .
H53A H 0.2550 0.0302 0.4125 0.039 Uiso 1 1 calc R . .
H53B H 0.1838 -0.0018 0.4406 0.039 Uiso 1 1 calc R . .
H53C H 0.2502 -0.0603 0.4205 0.039 Uiso 1 1 calc R . .
C54 C 0.29530(15) 0.18183(11) 0.56694(5) 0.0270(4) Uani 1 1 d . . .
C55 C 0.19453(17) 0.14864(13) 0.57216(6) 0.0370(5) Uani 1 1 d . . .
H55A H 0.1446 0.1764 0.5566 0.055 Uiso 1 1 calc R . .
H55B H 0.1819 0.1544 0.5975 0.055 Uiso 1 1 calc R . .
H55C H 0.1928 0.0939 0.5657 0.055 Uiso 1 1 calc R . .
C56 C 0.37359(17) 0.13797(12) 0.59143(5) 0.0330(5) Uani 1 1 d . . .
H56A H 0.3742 0.0838 0.5841 0.050 Uiso 1 1 calc R . .
H56B H 0.3587 0.1414 0.6166 0.050 Uiso 1 1 calc R . .
H56C H 0.4376 0.1609 0.5892 0.050 Uiso 1 1 calc R . .
C57 C 0.29743(19) 0.26643(12) 0.57863(5) 0.0359(5) Uani 1 1 d . . .
H57A H 0.3622 0.2880 0.5764 0.054 Uiso 1 1 calc R . .
H57B H 0.2829 0.2701 0.6038 0.054 Uiso 1 1 calc R . .
H57C H 0.2486 0.2954 0.5632 0.054 Uiso 1 1 calc R . .
C58 C 0.45266(14) 0.36256(10) 0.36549(5) 0.0234(4) Uani 1 1 d . . .
H58 H 0.3953 0.3482 0.3482 0.028 Uiso 1 1 calc R . .
C59 C 0.4730(2) 0.44765(12) 0.36076(6) 0.0414(6) Uani 1 1 d . . .
H59A H 0.4185 0.4780 0.3682 0.062 Uiso 1 1 calc R . .
H59B H 0.4807 0.4582 0.3353 0.062 Uiso 1 1 calc R . .
H59C H 0.5330 0.4618 0.3757 0.062 Uiso 1 1 calc R . .
C60 C 0.53838(17) 0.31303(14) 0.35719(6) 0.0374(5) Uani 1 1 d . . .
H60A H 0.5954 0.3258 0.3740 0.056 Uiso 1 1 calc R . .
H60B H 0.5532 0.3228 0.3324 0.056 Uiso 1 1 calc R . .
H60C H 0.5219 0.2585 0.3598 0.056 Uiso 1 1 calc R . .
C61 C 0.23906(13) 0.27594(10) 0.35256(5) 0.0196(4) Uani 1 1 d . . .
C62 C 0.15129(14) 0.31713(11) 0.30163(5) 0.0239(4) Uani 1 1 d . . .
H62 H 0.1245 0.3199 0.2771 0.029 Uiso 1 1 calc R . .
C63 C 0.13398(14) 0.36595(10) 0.32817(5) 0.0238(4) Uani 1 1 d . . .
H63 H 0.0925 0.4097 0.3259 0.029 Uiso 1 1 calc R . .
C64 C 0.24757(14) 0.19600(10) 0.29789(5) 0.0222(4) Uani 1 1 d . . .
C65 C 0.27135(13) 0.12829(10) 0.31797(5) 0.0207(4) Uani 1 1 d . . .
C66 C 0.29578(14) 0.06209(10) 0.29776(5) 0.0243(4) Uani 1 1 d . . .
C67 C 0.29822(15) 0.06932(11) 0.26076(5) 0.0275(4) Uani 1 1 d . . .
H67 H 0.3146 0.0249 0.2477 0.033 Uiso 1 1 calc R . .
C68 C 0.27820(16) 0.13746(11) 0.24134(5) 0.0282(4) Uani 1 1 d . . .
C69 C 0.25211(15) 0.20097(11) 0.26071(5) 0.0268(4) Uani 1 1 d . . .
H69 H 0.2372 0.2483 0.2486 0.032 Uiso 1 1 calc R . .
C70 C 0.32062(16) -0.01459(11) 0.31727(5) 0.0297(4) Uani 1 1 d . . .
C71 C 0.40932(17) -0.00291(13) 0.34540(6) 0.0374(5) Uani 1 1 d . . .
H71A H 0.4646 0.0160 0.3333 0.056 Uiso 1 1 calc R . .
H71B H 0.4267 -0.0521 0.3573 0.056 Uiso 1 1 calc R . .
H71C H 0.3931 0.0348 0.3635 0.056 Uiso 1 1 calc R . .
C72 C 0.23250(18) -0.04357(12) 0.33563(5) 0.0350(5) Uani 1 1 d . . .
H72A H 0.2115 -0.0034 0.3517 0.052 Uiso 1 1 calc R . .
H72B H 0.2508 -0.0900 0.3497 0.052 Uiso 1 1 calc R . .
H72C H 0.1790 -0.0558 0.3172 0.052 Uiso 1 1 calc R . .
C73 C 0.3470(2) -0.07806(12) 0.29118(6) 0.0416(6) Uani 1 1 d . . .
H73A H 0.2919 -0.0869 0.2729 0.062 Uiso 1 1 calc R . .
H73B H 0.3621 -0.1258 0.3047 0.062 Uiso 1 1 calc R . .
H73C H 0.4040 -0.0620 0.2793 0.062 Uiso 1 1 calc R . .
C74 C 0.28662(18) 0.13879(12) 0.20053(5) 0.0350(5) Uani 1 1 d . . .
C75 C 0.3890(2) 0.11324(15) 0.19305(7) 0.0478(6) Uani 1 1 d . . .
H75A H 0.4373 0.1488 0.2049 0.072 Uiso 1 1 calc R . .
H75B H 0.3938 0.1135 0.1669 0.072 Uiso 1 1 calc R . .
H75C H 0.4014 0.0611 0.2025 0.072 Uiso 1 1 calc R . .
C76 C 0.2118(2) 0.08227(14) 0.18194(6) 0.0438(6) Uani 1 1 d . . .
H76A H 0.2243 0.0304 0.1918 0.066 Uiso 1 1 calc R . .
H76B H 0.2176 0.0818 0.1559 0.066 Uiso 1 1 calc R . .
H76C H 0.1460 0.0985 0.1863 0.066 Uiso 1 1 calc R . .
C77 C 0.2685(2) 0.21940(13) 0.18456(6) 0.0451(6) Uani 1 1 d . . .
H77A H 0.2011 0.2348 0.1870 0.068 Uiso 1 1 calc R . .
H77B H 0.2797 0.2189 0.1589 0.068 Uiso 1 1 calc R . .
H77C H 0.3132 0.2561 0.1976 0.068 Uiso 1 1 calc R . .
C78 C 0.18080(14) 0.37449(10) 0.39593(5) 0.0221(4) Uani 1 1 d . . .
H78 H 0.2483 0.3812 0.4081 0.026 Uiso 1 1 calc R . .
C79 C 0.13164(18) 0.45320(12) 0.39314(6) 0.0359(5) Uani 1 1 d . . .
H79A H 0.1659 0.4866 0.3773 0.054 Uiso 1 1 calc R . .
H79B H 0.1338 0.4764 0.4173 0.054 Uiso 1 1 calc R . .
H79C H 0.0636 0.4472 0.3831 0.054 Uiso 1 1 calc R . .
C80 C 0.12632(18) 0.31998(12) 0.41853(6) 0.0346(5) Uani 1 1 d . . .
H80A H 0.0587 0.3151 0.4078 0.052 Uiso 1 1 calc R . .
H80B H 0.1272 0.3403 0.4432 0.052 Uiso 1 1 calc R . .
H80C H 0.1577 0.2693 0.4192 0.052 Uiso 1 1 calc R . .
C81 C 0.0491(5) 0.6959(4) 0.47426(17) 0.078(2) Uani 0.557(5) 1 d PD B 1
H81A H 0.1047 0.7194 0.4887 0.116 Uiso 0.557(5) 1 calc PR B 1
H81B H 0.0610 0.6406 0.4716 0.116 Uiso 0.557(5) 1 calc PR B 1
H81C H -0.0100 0.7034 0.4865 0.116 Uiso 0.557(5) 1 calc PR B 1
C82 C 0.0361(3) 0.7326(2) 0.43803(9) 0.0538(15) Uani 0.557(5) 1 d PGD B 1
C83 C 0.0728(3) 0.8058(2) 0.43262(10) 0.0435(15) Uani 0.557(5) 1 d PGD B 1
H83 H 0.1059 0.8332 0.4523 0.052 Uiso 0.557(5) 1 calc PR B 1
C84 C 0.0609(3) 0.83905(19) 0.39843(11) 0.0624(16) Uani 0.557(5) 1 d PG B 1
H84 H 0.0860 0.8891 0.3947 0.075 Uiso 0.557(5) 1 calc PR B 1
C85 C 0.0124(3) 0.7990(2) 0.36965(9) 0.0621(19) Uani 0.557(5) 1 d PG B 1
H85 H 0.0043 0.8217 0.3463 0.075 Uiso 0.557(5) 1 calc PR B 1
C86 C -0.0243(3) 0.7258(2) 0.37505(10) 0.0621(19) Uani 0.557(5) 1 d PG B 1
H86 H -0.0575 0.6984 0.3554 0.075 Uiso 0.557(5) 1 calc PR B 1
C87 C -0.0125(3) 0.69255(18) 0.40924(12) 0.062(2) Uani 0.557(5) 1 d PGD B 1
H87 H -0.0375 0.6425 0.4129 0.074 Uiso 0.557(5) 1 calc PR B 1
C88 C -0.0226(10) 0.7643(7) 0.3609(2) 0.111(5) Uani 0.443(5) 1 d PD B 2
H88A H -0.0840 0.7930 0.3599 0.167 Uiso 0.443(5) 1 calc PR B 2
H88B H -0.0338 0.7147 0.3486 0.167 Uiso 0.443(5) 1 calc PR B 2
H88C H 0.0252 0.7941 0.3489 0.167 Uiso 0.443(5) 1 calc PR B 2
C89 C 0.0152(4) 0.7509(4) 0.39916(12) 0.073(3) Uani 0.443(5) 1 d PGD B 2
C90 C 0.0665(4) 0.8095(3) 0.41811(18) 0.079(4) Uani 0.443(5) 1 d PGD B 2
H90 H 0.0784 0.8567 0.4064 0.095 Uiso 0.443(5) 1 calc PR B 2
C91 C 0.1005(4) 0.7991(3) 0.45425(17) 0.071(3) Uani 0.443(5) 1 d PG B 2
H91 H 0.1356 0.8391 0.4672 0.085 Uiso 0.443(5) 1 calc PR B 2
C92 C 0.0832(3) 0.7300(3) 0.47146(12) 0.056(2) Uani 0.443(5) 1 d PG B 2
H92 H 0.1064 0.7229 0.4962 0.067 Uiso 0.443(5) 1 calc PR B 2
C93 C 0.0318(4) 0.6714(2) 0.45251(14) 0.0454(16) Uani 0.443(5) 1 d PG B 2
H93 H 0.0200 0.6242 0.4643 0.055 Uiso 0.443(5) 1 calc PR B 2
C94 C -0.0022(4) 0.6818(3) 0.41636(13) 0.058(3) Uani 0.443(5) 1 d PGD B 2
H94 H -0.0373 0.6418 0.4034 0.069 Uiso 0.443(5) 1 calc PR B 2
C95 C 0.0416(7) 0.0074(4) 0.7078(3) 0.099(3) Uani 0.616(6) 1 d PD C 1
H95A H 0.0459 0.0207 0.6824 0.148 Uiso 0.616(6) 1 calc PR C 1
H95B H -0.0103 -0.0306 0.7094 0.148 Uiso 0.616(6) 1 calc PR C 1
H95C H 0.1039 -0.0143 0.7181 0.148 Uiso 0.616(6) 1 calc PR C 1
C96 C 0.0194(2) 0.07825(19) 0.72831(9) 0.0491(13) Uani 0.616(6) 1 d PGD C 1
C97 C 0.0753(2) 0.1442(2) 0.72552(11) 0.0567(15) Uani 0.616(6) 1 d PGD C 1
H97 H 0.1290 0.1436 0.7114 0.068 Uiso 0.616(6) 1 calc PR C 1
C98 C 0.0526(3) 0.2112(2) 0.74342(12) 0.0607(18) Uani 0.616(6) 1 d PG C 1
H98 H 0.0908 0.2563 0.7415 0.073 Uiso 0.616(6) 1 calc PR C 1
C99 C -0.0259(3) 0.21218(18) 0.76410(10) 0.0557(14) Uani 0.616(6) 1 d PG C 1
H99 H -0.0415 0.2579 0.7763 0.067 Uiso 0.616(6) 1 calc PR C 1
C100 C -0.0818(2) 0.1462(2) 0.76689(10) 0.0489(15) Uani 0.616(6) 1 d PG C 1
H100 H -0.1355 0.1468 0.7810 0.059 Uiso 0.616(6) 1 calc PR C 1
C101 C -0.0591(3) 0.07922(18) 0.74899(11) 0.0512(15) Uani 0.616(6) 1 d PGD C 1
H101 H -0.0973 0.0341 0.7509 0.061 Uiso 0.616(6) 1 calc PR C 1
C102 C 0.0810(9) 0.2335(6) 0.7441(4) 0.102(5) Uani 0.384(6) 1 d PD C 2
H10A H 0.1418 0.2290 0.7600 0.154 Uiso 0.384(6) 1 calc PR C 2
H10B H 0.0379 0.2707 0.7543 0.154 Uiso 0.384(6) 1 calc PR C 2
H10C H 0.0955 0.2511 0.7201 0.154 Uiso 0.384(6) 1 calc PR C 2
C103 C 0.0320(4) 0.1567(4) 0.74071(16) 0.067(3) Uani 0.384(6) 1 d PGD C 2
C104 C 0.0700(4) 0.0988(4) 0.72042(18) 0.062(3) Uani 0.384(6) 1 d PGD C 2
H104 H 0.1245 0.1091 0.7075 0.075 Uiso 0.384(6) 1 calc PR C 2
C105 C 0.0282(6) 0.0258(4) 0.7191(2) 0.086(5) Uani 0.384(6) 1 d PG C 2
H105 H 0.0541 -0.0137 0.7052 0.103 Uiso 0.384(6) 1 calc PR C 2
C106 C -0.0516(5) 0.0108(5) 0.7381(2) 0.091(4) Uani 0.384(6) 1 d PG C 2
H106 H -0.0802 -0.0391 0.7372 0.110 Uiso 0.384(6) 1 calc PR C 2
C107 C -0.0896(4) 0.0687(6) 0.7584(2) 0.089(5) Uani 0.384(6) 1 d PG C 2
H107 H -0.1442 0.0584 0.7713 0.107 Uiso 0.384(6) 1 calc PR C 2
C108 C -0.0478(5) 0.1417(5) 0.75968(18) 0.075(4) Uani 0.384(6) 1 d PGD C 2
H108 H -0.0738 0.1813 0.7736 0.090 Uiso 0.384(6) 1 calc PR C 2

loop_
_atom_site_aniso_label
_atom_site_aniso_U_11
_atom_site_aniso_U_22
_atom_site_aniso_U_33
_atom_site_aniso_U_23
_atom_site_aniso_U_13
_atom_site_aniso_U_12
Ni1 0.01687(18) 0.01819(16) 0.02497(16) 0.00283(11) 0.00059(13) 0.00057(11)
Ni2 0.01839(18) 0.01683(15) 0.02025(16) 0.00009(11) -0.00211(12) -0.00013(11)
N1 0.0166(8) 0.0256(8) 0.0271(8) 0.0040(6) -0.0002(6) 0.0013(6)
N2 0.0176(8) 0.0238(7) 0.0256(7) 0.0044(6) 0.0006(6) 0.0036(6)
N3 0.0175(8) 0.0172(7) 0.0221(7) -0.0004(5) -0.0019(6) 0.0007(6)
N4 0.0193(8) 0.0202(7) 0.0236(7) -0.0012(6) 0.0020(6) -0.0034(6)
N5 0.0194(8) 0.0191(7) 0.0225(7) 0.0008(6) -0.0027(6) -0.0005(6)
N6 0.0181(8) 0.0174(7) 0.0240(7) 0.0013(6) -0.0020(6) -0.0007(6)
N7 0.0225(9) 0.0192(7) 0.0205(7) -0.0002(6) -0.0004(6) 0.0023(6)
N8 0.0193(8) 0.0183(7) 0.0202(7) -0.0006(5) -0.0014(6) 0.0017(6)
O1 0.0248(8) 0.0227(6) 0.0310(7) 0.0073(5) 0.0024(6) -0.0002(5)
O2 0.0264(7) 0.0192(6) 0.0254(6) 0.0019(5) 0.0020(5) 0.0009(5)
O3 0.0248(7) 0.0195(6) 0.0205(6) -0.0001(5) -0.0001(5) 0.0019(5)
O4 0.0219(7) 0.0208(6) 0.0211(6) -0.0005(5) 0.0001(5) -0.0007(5)
C1 0.0200(10) 0.0209(8) 0.0246(9) 0.0021(7) -0.0009(7) -0.0021(7)
C2 0.0204(10) 0.0280(9) 0.0344(10) 0.0053(8) 0.0019(8) 0.0073(8)
C3 0.0172(10) 0.0312(10) 0.0325(10) 0.0003(8) 0.0040(8) 0.0032(8)
C4 0.0169(10) 0.0320(10) 0.0259(9) 0.0082(8) 0.0015(7) -0.0014(8)
C5 0.0168(10) 0.0307(10) 0.0299(9) 0.0085(8) 0.0018(7) -0.0010(7)
C6 0.0192(11) 0.0384(11) 0.0368(11) 0.0176(9) 0.0034(8) 0.0016(8)
C7 0.0272(12) 0.0533(14) 0.0339(11) 0.0199(10) 0.0027(9) 0.0033(10)
C8 0.0241(12) 0.0576(14) 0.0286(10) 0.0108(10) 0.0036(8) 0.0010(10)
C9 0.0215(11) 0.0381(11) 0.0307(10) 0.0051(8) 0.0017(8) -0.0013(8)
C10 0.0247(12) 0.0390(12) 0.0467(12) 0.0204(10) 0.0033(9) 0.0031(9)
C11 0.0266(12) 0.0385(11) 0.0443(12) 0.0124(9) 0.0015(9) 0.0036(9)
C12 0.0312(13) 0.0297(11) 0.0746(17) 0.0184(11) -0.0016(12) -0.0032(9)
C13 0.0466(16) 0.0554(16) 0.0613(16) 0.0352(13) 0.0134(13) 0.0160(12)
C14 0.0368(14) 0.0658(16) 0.0279(10) 0.0101(10) 0.0025(9) 0.0021(11)
C15 0.050(3) 0.047(2) 0.0343(19) -0.0090(16) 0.0072(17) 0.0001(18)
C16 0.043(3) 0.069(3) 0.037(2) -0.011(2) -0.0035(18) -0.003(2)
C17 0.060(3) 0.055(3) 0.035(2) 0.0007(18) 0.0157(19) -0.010(2)
C15' 0.074(6) 0.064(5) 0.035(3) -0.001(3) -0.005(3) -0.034(4)
C16' 0.077(6) 0.053(4) 0.024(3) 0.006(3) -0.001(3) 0.003(4)
C17' 0.054(4) 0.050(4) 0.029(3) -0.005(3) 0.012(3) -0.001(3)
C18 0.0228(10) 0.0285(9) 0.0270(9) 0.0065(7) 0.0029(8) 0.0041(8)
C19 0.0329(13) 0.0451(12) 0.0297(10) 0.0052(9) -0.0032(9) -0.0017(10)
C20 0.0466(15) 0.0383(12) 0.0407(12) 0.0134(10) 0.0015(10) -0.0100(10)
C21 0.0201(10) 0.0193(8) 0.0192(8) 0.0000(6) -0.0015(7) 0.0035(7)
C22 0.0164(9) 0.0241(9) 0.0245(8) 0.0019(7) 0.0005(7) -0.0022(7)
C23 0.0211(10) 0.0225(9) 0.0274(9) 0.0000(7) 0.0017(7) -0.0066(7)
C24 0.0183(10) 0.0196(8) 0.0233(8) -0.0007(7) -0.0030(7) 0.0033(7)
C25 0.0173(9) 0.0203(8) 0.0261(9) 0.0017(7) -0.0022(7) 0.0030(7)
C26 0.0226(10) 0.0199(9) 0.0302(9) -0.0022(7) -0.0030(8) 0.0015(7)
C27 0.0277(11) 0.0214(9) 0.0294(9) -0.0058(7) -0.0033(8) 0.0019(7)
C28 0.0229(10) 0.0254(9) 0.0244(9) -0.0038(7) -0.0016(7) 0.0034(7)
C29 0.0214(10) 0.0196(8) 0.0242(9) 0.0004(7) -0.0017(7) 0.0020(7)
C30 0.0327(12) 0.0206(9) 0.0353(10) -0.0015(8) -0.0010(9) -0.0024(8)
C31 0.0317(12) 0.0306(11) 0.0499(13) 0.0001(9) 0.0041(10) -0.0077(9)
C32 0.0458(14) 0.0195(9) 0.0393(11) 0.0023(8) -0.0014(10) 0.0011(9)
C33 0.0494(15) 0.0249(10) 0.0446(12) -0.0047(9) 0.0025(10) -0.0096(9)
C34 0.0316(12) 0.0296(10) 0.0255(9) -0.0042(8) 0.0005(8) 0.0027(8)
C35 0.0633(18) 0.0404(12) 0.0295(10) -0.0049(9) 0.0160(11) -0.0106(12)
C36 0.0428(15) 0.0667(17) 0.0283(11) -0.0029(11) -0.0061(10) -0.0052(12)
C37 0.0575(17) 0.0521(14) 0.0327(11) -0.0065(10) 0.0091(11) 0.0206(12)
C38 0.0284(11) 0.0263(9) 0.0265(9) -0.0048(7) 0.0060(8) -0.0054(8)
C39 0.0372(13) 0.0271(10) 0.0357(10) -0.0071(8) 0.0046(9) 0.0007(9)
C40 0.079(2) 0.0375(12) 0.0258(10) 0.0005(9) 0.0072(11) 0.0099(12)
C41 0.0178(9) 0.0198(8) 0.0226(8) 0.0034(7) -0.0007(7) 0.0037(7)
C42 0.0231(10) 0.0195(8) 0.0252(9) -0.0034(7) -0.0042(7) -0.0007(7)
C43 0.0212(10) 0.0196(8) 0.0306(9) -0.0018(7) -0.0045(8) -0.0024(7)
C44 0.0195(10) 0.0205(8) 0.0211(8) 0.0023(7) -0.0021(7) 0.0005(7)
C45 0.0159(9) 0.0214(8) 0.0239(8) 0.0002(7) -0.0018(7) 0.0025(7)
C46 0.0179(9) 0.0194(8) 0.0245(8) 0.0025(7) -0.0018(7) 0.0023(7)
C47 0.0223(10) 0.0214(8) 0.0248(9) 0.0024(7) -0.0011(7) 0.0028(7)
C48 0.0225(10) 0.0247(9) 0.0233(9) 0.0006(7) -0.0011(7) 0.0025(7)
C49 0.0235(10) 0.0203(8) 0.0252(9) -0.0006(7) -0.0022(7) 0.0024(7)
C50 0.0229(10) 0.0187(8) 0.0239(8) 0.0009(7) -0.0005(7) 0.0022(7)
C51 0.0258(11) 0.0230(9) 0.0333(10) -0.0024(8) -0.0001(8) 0.0048(8)
C52 0.0414(13) 0.0209(9) 0.0321(10) 0.0018(8) 0.0034(9) 0.0007(8)
C53 0.0255(11) 0.0203(8) 0.0318(9) -0.0005(7) -0.0020(8) -0.0020(7)
C54 0.0319(11) 0.0239(9) 0.0252(9) 0.0012(7) 0.0027(8) 0.0031(8)
C55 0.0354(13) 0.0398(12) 0.0373(11) -0.0021(9) 0.0113(9) -0.0009(10)
C56 0.0386(13) 0.0342(11) 0.0257(9) 0.0038(8) 0.0008(9) 0.0016(9)
C57 0.0550(15) 0.0282(10) 0.0252(10) -0.0022(8) 0.0080(9) 0.0017(10)
C58 0.0200(10) 0.0242(9) 0.0251(9) 0.0050(7) -0.0023(7) -0.0024(7)
C59 0.0611(17) 0.0286(11) 0.0345(11) 0.0081(9) 0.0047(10) -0.0058(10)
C60 0.0332(13) 0.0434(12) 0.0368(11) 0.0131(9) 0.0105(9) 0.0102(10)
C61 0.0177(9) 0.0203(8) 0.0207(8) -0.0011(6) 0.0016(7) -0.0040(7)
C62 0.0265(11) 0.0231(9) 0.0209(8) 0.0027(7) -0.0033(7) 0.0037(7)
C63 0.0226(10) 0.0225(9) 0.0251(9) 0.0023(7) -0.0032(7) 0.0044(7)
C64 0.0214(10) 0.0212(8) 0.0238(9) -0.0040(7) 0.0010(7) 0.0008(7)
C65 0.0170(9) 0.0211(8) 0.0237(8) -0.0015(7) 0.0002(7) -0.0015(7)
C66 0.0233(10) 0.0215(9) 0.0274(9) -0.0031(7) -0.0017(7) -0.0001(7)
C67 0.0297(11) 0.0236(9) 0.0291(9) -0.0059(7) 0.0026(8) 0.0017(8)
C68 0.0318(12) 0.0291(10) 0.0240(9) -0.0027(7) 0.0049(8) -0.0009(8)
C69 0.0328(12) 0.0226(9) 0.0247(9) 0.0008(7) 0.0018(8) 0.0014(8)
C70 0.0366(12) 0.0205(9) 0.0304(9) -0.0031(7) -0.0040(8) 0.0026(8)
C71 0.0344(13) 0.0325(11) 0.0430(12) -0.0042(9) -0.0075(10) 0.0116(9)
C72 0.0502(14) 0.0239(9) 0.0298(10) -0.0009(8) -0.0013(9) -0.0076(9)
C73 0.0596(16) 0.0248(10) 0.0397(12) -0.0059(9) 0.0019(11) 0.0090(10)
C74 0.0483(14) 0.0310(10) 0.0270(10) -0.0042(8) 0.0106(9) 0.0008(9)
C75 0.0586(18) 0.0463(14) 0.0425(13) -0.0032(11) 0.0238(12) 0.0019(12)
C76 0.0626(17) 0.0448(13) 0.0240(10) -0.0049(9) 0.0043(10) -0.0067(12)
C77 0.0750(19) 0.0379(12) 0.0237(10) -0.0005(9) 0.0115(11) 0.0023(12)
C78 0.0209(10) 0.0222(8) 0.0226(8) -0.0049(7) -0.0001(7) 0.0008(7)
C79 0.0478(14) 0.0281(10) 0.0313(10) -0.0054(8) 0.0012(9) 0.0089(9)
C80 0.0430(14) 0.0326(11) 0.0295(10) -0.0069(8) 0.0100(9) -0.0071(9)
C81 0.048(5) 0.090(6) 0.095(6) 0.015(5) 0.008(4) 0.019(4)
C82 0.032(3) 0.056(3) 0.074(4) 0.004(3) 0.013(2) 0.006(2)
C83 0.025(3) 0.045(3) 0.061(4) -0.006(2) 0.001(2) -0.008(2)
C84 0.038(3) 0.063(4) 0.089(4) -0.011(3) 0.020(3) -0.011(3)
C85 0.047(4) 0.085(5) 0.057(4) 0.005(3) 0.019(3) 0.005(3)
C86 0.046(4) 0.060(4) 0.082(5) -0.022(3) 0.015(4) 0.000(3)
C87 0.041(4) 0.042(3) 0.104(6) -0.017(4) 0.017(4) 0.001(3)
C88 0.103(11) 0.150(14) 0.083(8) 0.003(8) 0.013(7) 0.058(10)
C89 0.042(4) 0.125(8) 0.055(4) 0.026(5) 0.017(3) 0.048(5)
C90 0.068(7) 0.055(6) 0.124(11) 0.017(6) 0.052(7) 0.010(5)
C91 0.037(4) 0.058(4) 0.119(8) -0.020(5) 0.020(5) -0.004(3)
C92 0.024(4) 0.064(5) 0.080(5) -0.025(4) 0.004(3) -0.009(3)
C93 0.034(3) 0.044(3) 0.057(4) 0.007(3) 0.000(3) -0.010(2)
C94 0.029(5) 0.080(6) 0.063(5) -0.007(5) 0.001(4) -0.014(4)
C95 0.070(5) 0.085(5) 0.135(7) -0.044(5) -0.022(5) 0.025(4)
C96 0.046(3) 0.053(3) 0.044(2) -0.006(2) -0.013(2) 0.014(2)
C97 0.042(3) 0.070(4) 0.057(3) 0.002(3) 0.000(2) 0.006(3)
C98 0.047(3) 0.062(4) 0.069(4) 0.004(3) -0.013(3) -0.001(3)
C99 0.049(3) 0.059(3) 0.056(3) -0.011(2) -0.012(2) 0.008(2)
C100 0.026(3) 0.083(4) 0.036(2) 0.006(2) -0.002(2) 0.007(2)
C101 0.044(3) 0.064(4) 0.042(3) 0.004(2) -0.014(2) 0.000(2)
C102 0.123(13) 0.093(9) 0.082(9) -0.022(7) -0.040(8) 0.017(9)
C103 0.074(8) 0.067(6) 0.050(5) 0.008(4) -0.034(5) -0.003(5)
C104 0.052(6) 0.072(7) 0.061(5) 0.020(5) -0.006(4) -0.005(5)
C105 0.054(8) 0.076(9) 0.119(12) 0.032(9) -0.036(7) -0.005(7)
C106 0.046(6) 0.114(10) 0.105(8) 0.050(7) -0.037(5) -0.027(6)
C107 0.048(7) 0.166(14) 0.050(6) 0.037(7) -0.018(5) -0.002(8)
C108 0.022(6) 0.166(13) 0.036(5) 0.018(6) -0.008(4) 0.011(6)

loop_
_atom_type_symbol
_atom_type_description
_atom_type_scat_dispersion_real
_atom_type_scat_dispersion_imag
_atom_type_scat_source
C C 0.0181 0.0091 'International Tables Vol C Tables 4.2.6.8 and 6.1.1.4'
H H 0.0000 0.0000 'International Tables Vol C Tables 4.2.6.8 and 6.1.1.4'
N N 0.0311 0.0180 'International Tables Vol C Tables 4.2.6.8 and 6.1.1.4'
Ni Ni -3.0029 0.5091 'International Tables Vol C Tables 4.2.6.8 and 6.1.1.4'
O O 0.0492 0.0322 'International Tables Vol C Tables 4.2.6.8 and 6.1.1.4'

loop_
_geom_angle_atom_site_label_1
_geom_angle_atom_site_label_2
_geom_angle_atom_site_label_3
_geom_angle
C1 Ni1 C21 98.24(8)
C1 Ni1 O2 163.63(7)
C21 Ni1 O2 90.03(7)
C1 Ni1 O1 88.55(7)
C21 Ni1 O1 159.27(7)
O2 Ni1 O1 88.59(6)
C41 Ni2 C61 95.85(8)
C41 Ni2 O4 168.82(7)
C61 Ni2 O4 90.33(7)
C41 Ni2 O3 88.34(7)
C61 Ni2 O3 167.60(7)
O4 Ni2 O3 87.55(5)
C1 N1 C3 110.97(15)
C1 N1 C4 122.64(16)
C3 N1 C4 126.36(17)
C1 N2 C2 110.41(16)
C1 N2 C18 124.86(16)
C2 N2 C18 124.72(15)
C21 N3 C22 110.87(15)
C21 N3 C24 123.19(15)
C22 N3 C24 125.73(16)
C21 N4 C23 110.15(15)
C21 N4 C38 124.46(16)
C23 N4 C38 124.59(15)
C41 N5 C42 110.06(15)
C41 N5 C44 124.12(15)
C42 N5 C44 125.09(15)
C41 N6 C43 110.07(15)
C41 N6 C58 124.21(15)
C43 N6 C58 124.91(15)
C61 N7 C62 110.24(15)
C61 N7 C64 124.75(15)
C62 N7 C64 124.86(15)
C61 N8 C63 110.15(14)
C61 N8 C78 125.16(14)
C63 N8 C78 124.30(15)
C5 O1 Ni1 115.39(12)
C25 O2 Ni1 120.26(11)
C45 O3 Ni2 120.49(11)
C65 O4 Ni2 121.82(11)
N1 C1 N2 104.75(16)
N1 C1 Ni1 122.63(13)
N2 C1 Ni1 131.82(14)
C3 C2 N2 107.29(17)
C3 C2 H2 126.4
N2 C2 H2 126.4
C2 C3 N1 106.58(17)
C2 C3 H3 126.7
N1 C3 H3 126.7
C9 C4 C5 124.05(18)
C9 C4 N1 119.08(18)
C5 C4 N1 116.87(17)
O1 C5 C4 121.70(16)
O1 C5 C6 122.47(18)
C4 C5 C6 115.82(18)
C7 C6 C5 118.4(2)
C7 C6 C10 121.52(18)
C5 C6 C10 119.96(19)
C6 C7 C8 125.02(19)
C6 C7 H7 117.5
C8 C7 H7 117.5
C9 C8 C7 116.3(2)
C9 C8 C14 121.7(2)
C7 C8 C14 121.9(2)
C4 C9 C8 120.2(2)
C4 C9 H9 119.9
C8 C9 H9 119.9
C12 C10 C11 109.0(2)
C12 C10 C13 107.2(2)
C11 C10 C13 108.26(18)
C12 C10 C6 111.42(18)
C11 C10 C6 108.88(18)
C13 C10 C6 112.0(2)
C10 C11 H11A 109.5
C10 C11 H11B 109.5
H11A C11 H11B 109.5
C10 C11 H11C 109.5
H11A C11 H11C 109.5
H11B C11 H11C 109.5
C10 C12 H12A 109.5
C10 C12 H12B 109.5
H12A C12 H12B 109.5
C10 C12 H12C 109.5
H12A C12 H12C 109.5
H12B C12 H12C 109.5
C10 C13 H13A 109.5
C10 C13 H13B 109.5
H13A C13 H13B 109.5
C10 C13 H13C 109.5
H13A C13 H13C 109.5
H13B C13 H13C 109.5
C15' C14 C17 138.7(4)
C15' C14 C17' 120.2(5)
C17 C14 C17' 54.5(3)
C15' C14 C8 107.2(4)
C17 C14 C8 113.7(3)
C17' C14 C8 105.0(3)
C15' C14 C16 45.5(4)
C17 C14 C16 110.6(3)
C17' C14 C16 143.7(3)
C8 C14 C16 111.1(2)
C15' C14 C15 61.1(5)
C17 C14 C15 105.9(3)
C17' C14 C15 60.2(3)
C8 C14 C15 113.2(2)
C16 C14 C15 101.5(3)
C15' C14 C16' 113.2(5)
C17 C14 C16' 49.2(3)
C17' C14 C16' 103.6(4)
C8 C14 C16' 106.8(3)
C16 C14 C16' 68.9(4)
C15 C14 C16' 139.4(3)
C14 C15 H15A 109.5
C14 C15 H15B 109.5
C14 C15 H15C 109.5
C14 C16 H16A 109.5
C14 C16 H16B 109.5
C14 C16 H16C 109.5
C14 C17 H17A 109.5
C14 C17 H17B 109.5
C14 C17 H17C 109.5
C14 C15' H15D 109.5
C14 C15' H15E 109.5
H15D C15' H15E 109.5
C14 C15' H15F 109.5
H15D C15' H15F 109.5
H15E C15' H15F 109.5
C14 C16' H16D 109.5
C14 C16' H16E 109.5
H16D C16' H16E 109.5
C14 C16' H16F 109.5
H16D C16' H16F 109.5
H16E C16' H16F 109.5
C14 C17' H17D 109.5
C14 C17' H17E 109.5
H17D C17' H17E 109.5
C14 C17' H17F 109.5
H17D C17' H17F 109.5
H17E C17' H17F 109.5
N2 C18 C20 109.81(17)
N2 C18 C19 110.91(17)
C20 C18 C19 111.86(17)
N2 C18 H18 108.0
C20 C18 H18 108.0
C19 C18 H18 108.0
C18 C19 H19A 109.5
C18 C19 H19B 109.5
H19A C19 H19B 109.5
C18 C19 H19C 109.5
H19A C19 H19C 109.5
H19B C19 H19C 109.5
C18 C20 H20A 109.5
C18 C20 H20B 109.5
H20A C20 H20B 109.5
C18 C20 H20C 109.5
H20A C20 H20C 109.5
H20B C20 H20C 109.5
N3 C21 N4 104.64(15)
N3 C21 Ni1 124.17(13)
N4 C21 Ni1 128.70(13)
C23 C22 N3 106.66(17)
C23 C22 H22 126.7
N3 C22 H22 126.7
C22 C23 N4 107.64(16)
C22 C23 H23 126.2
N4 C23 H23 126.2
C29 C24 C25 123.52(16)
C29 C24 N3 119.29(16)
C25 C24 N3 117.16(16)
O2 C25 C24 122.33(16)
O2 C25 C26 121.14(16)
C24 C25 C26 116.53(17)
C27 C26 C25 118.42(17)
C27 C26 C30 122.21(16)
C25 C26 C30 119.34(17)
C26 C27 C28 124.54(17)
C26 C27 H27 117.7
C28 C27 H27 117.7
C29 C28 C27 116.69(17)
C29 C28 C34 123.19(17)
C27 C28 C34 120.08(16)
C24 C29 C28 120.26(17)
C24 C29 H29 119.9
C28 C29 H29 119.9
C26 C30 C31 109.63(16)
C26 C30 C33 111.92(17)
C31 C30 C33 107.74(18)
C26 C30 C32 109.95(16)
C31 C30 C32 109.85(18)
C33 C30 C32 107.70(17)
C30 C31 H31A 109.5
C30 C31 H31B 109.5
H31A C31 H31B 109.5
C30 C31 H31C 109.5
H31A C31 H31C 109.5
H31B C31 H31C 109.5
C30 C32 H32A 109.5
C30 C32 H32B 109.5
H32A C32 H32B 109.5
C30 C32 H32C 109.5
H32A C32 H32C 109.5
H32B C32 H32C 109.5
C30 C33 H33A 109.5
C30 C33 H33B 109.5
H33A C33 H33B 109.5
C30 C33 H33C 109.5
H33A C33 H33C 109.5
H33B C33 H33C 109.5
C35 C34 C36 107.74(19)
C35 C34 C37 108.4(2)
C36 C34 C37 108.57(19)
C35 C34 C28 112.23(16)
C36 C34 C28 109.12(18)
C37 C34 C28 110.71(17)
C34 C35 H35A 109.5
C34 C35 H35B 109.5
H35A C35 H35B 109.5
C34 C35 H35C 109.5
H35A C35 H35C 109.5
H35B C35 H35C 109.5
C34 C36 H36A 109.5
C34 C36 H36B 109.5
H36A C36 H36B 109.5
C34 C36 H36C 109.5
H36A C36 H36C 109.5
H36B C36 H36C 109.5
C34 C37 H37A 109.5
C34 C37 H37B 109.5
H37A C37 H37B 109.5
C34 C37 H37C 109.5
H37A C37 H37C 109.5
H37B C37 H37C 109.5
N4 C38 C39 111.42(16)
N4 C38 C40 110.17(17)
C39 C38 C40 112.24(17)
N4 C38 H38 107.6
C39 C38 H38 107.6
C40 C38 H38 107.6
C38 C39 H39A 109.5
C38 C39 H39B 109.5
H39A C39 H39B 109.5
C38 C39 H39C 109.5
H39A C39 H39C 109.5
H39B C39 H39C 109.5
C38 C40 H40A 109.5
C38 C40 H40B 109.5
H40A C40 H40B 109.5
C38 C40 H40C 109.5
H40A C40 H40C 109.5
H40B C40 H40C 109.5
N5 C41 N6 105.33(15)
N5 C41 Ni2 123.20(13)
N6 C41 Ni2 131.35(13)
C43 C42 N5 107.06(16)
C43 C42 H42 126.5
N5 C42 H42 126.5
C42 C43 N6 107.47(16)
C42 C43 H43 126.3
N6 C43 H43 126.3
C49 C44 C45 122.84(16)
C49 C44 N5 119.40(16)
C45 C44 N5 117.63(16)
O3 C45 C44 122.29(16)
O3 C45 C46 121.13(15)
C44 C45 C46 116.57(16)
C47 C46 C45 118.69(16)
C47 C46 C50 120.98(16)
C45 C46 C50 120.33(16)
C46 C47 C48 124.37(17)
C46 C47 H47 117.8
C48 C47 H47 117.8
C49 C48 C47 116.69(17)
C49 C48 C54 124.01(17)
C47 C48 C54 119.30(16)
C48 C49 C44 120.65(17)
C48 C49 H49 119.7
C44 C49 H49 119.7
C52 C50 C51 107.97(15)
C52 C50 C46 112.37(15)
C51 C50 C46 109.89(15)
C52 C50 C53 107.25(16)
C51 C50 C53 109.61(15)
C46 C50 C53 109.68(14)
C50 C51 H51A 109.5
C50 C51 H51B 109.5
H51A C51 H51B 109.5
C50 C51 H51C 109.5
H51A C51 H51C 109.5
H51B C51 H51C 109.5
C50 C52 H52A 109.5
C50 C52 H52B 109.5
H52A C52 H52B 109.5
C50 C52 H52C 109.5
H52A C52 H52C 109.5
H52B C52 H52C 109.5
C50 C53 H53A 109.5
C50 C53 H53B 109.5
H53A C53 H53B 109.5
C50 C53 H53C 109.5
H53A C53 H53C 109.5
H53B C53 H53C 109.5
C57 C54 C48 111.93(16)
C57 C54 C55 108.42(18)
C48 C54 C55 109.64(16)
C57 C54 C56 108.25(17)
C48 C54 C56 109.30(16)
C55 C54 C56 109.25(17)
C54 C55 H55A 109.5
C54 C55 H55B 109.5
H55A C55 H55B 109.5
C54 C55 H55C 109.5
H55A C55 H55C 109.5
H55B C55 H55C 109.5
C54 C56 H56A 109.5
C54 C56 H56B 109.5
H56A C56 H56B 109.5
C54 C56 H56C 109.5
H56A C56 H56C 109.5
H56B C56 H56C 109.5
C54 C57 H57A 109.5
C54 C57 H57B 109.5
H57A C57 H57B 109.5
C54 C57 H57C 109.5
H57A C57 H57C 109.5
H57B C57 H57C 109.5
N6 C58 C59 111.22(16)
N6 C58 C60 109.36(15)
C59 C58 C60 111.75(19)
N6 C58 H58 108.1
C59 C58 H58 108.1
C60 C58 H58 108.1
C58 C59 H59A 109.5
C58 C59 H59B 109.5
H59A C59 H59B 109.5
C58 C59 H59C 109.5
H59A C59 H59C 109.5
H59B C59 H59C 109.5
C58 C60 H60A 109.5
C58 C60 H60B 109.5
H60A C60 H60B 109.5
C58 C60 H60C 109.5
H60A C60 H60C 109.5
H60B C60 H60C 109.5
N7 C61 N8 104.96(15)
N7 C61 Ni2 123.29(13)
N8 C61 Ni2 131.15(13)
C63 C62 N7 107.22(15)
C63 C62 H62 126.4
N7 C62 H62 126.4
C62 C63 N8 107.43(16)
C62 C63 H63 126.3
N8 C63 H63 126.3
C69 C64 C65 123.01(17)
C69 C64 N7 118.84(16)
C65 C64 N7 118.14(16)
O4 C65 C64 122.38(16)
O4 C65 C66 121.21(16)
C64 C65 C66 116.40(16)
C67 C66 C65 118.62(17)
C67 C66 C70 121.36(17)
C65 C66 C70 120.01(16)
C66 C67 C68 124.48(18)
C66 C67 H67 117.8
C68 C67 H67 117.8
C69 C68 C67 116.95(17)
C69 C68 C74 123.52(18)
C67 C68 C74 119.53(17)
C68 C69 C64 120.46(17)
C68 C69 H69 119.8
C64 C69 H69 119.8
C73 C70 C72 107.09(17)
C73 C70 C66 112.26(17)
C72 C70 C66 110.11(17)
C73 C70 C71 107.49(18)
C72 C70 C71 110.54(18)
C66 C70 C71 109.31(16)
C70 C71 H71A 109.5
C70 C71 H71B 109.5
H71A C71 H71B 109.5
C70 C71 H71C 109.5
H71A C71 H71C 109.5
H71B C71 H71C 109.5
C70 C72 H72A 109.5
C70 C72 H72B 109.5
H72A C72 H72B 109.5
C70 C72 H72C 109.5
H72A C72 H72C 109.5
H72B C72 H72C 109.5
C70 C73 H73A 109.5
C70 C73 H73B 109.5
H73A C73 H73B 109.5
C70 C73 H73C 109.5
H73A C73 H73C 109.5
H73B C73 H73C 109.5
C77 C74 C75 108.2(2)
C77 C74 C68 111.84(17)
C75 C74 C68 109.72(19)
C77 C74 C76 109.4(2)
C75 C74 C76 108.86(19)
C68 C74 C76 108.76(18)
C74 C75 H75A 109.5
C74 C75 H75B 109.5
H75A C75 H75B 109.5
C74 C75 H75C 109.5
H75A C75 H75C 109.5
H75B C75 H75C 109.5
C74 C76 H76A 109.5
C74 C76 H76B 109.5
H76A C76 H76B 109.5
C74 C76 H76C 109.5
H76A C76 H76C 109.5
H76B C76 H76C 109.5
C74 C77 H77A 109.5
C74 C77 H77B 109.5
H77A C77 H77B 109.5
C74 C77 H77C 109.5
H77A C77 H77C 109.5
H77B C77 H77C 109.5
N8 C78 C80 109.95(15)
N8 C78 C79 111.01(15)
C80 C78 C79 110.83(18)
N8 C78 H78 108.3
C80 C78 H78 108.3
C79 C78 H78 108.3
C78 C79 H79A 109.5
C78 C79 H79B 109.5
H79A C79 H79B 109.5
C78 C79 H79C 109.5
H79A C79 H79C 109.5
H79B C79 H79C 109.5
C78 C80 H80A 109.5
C78 C80 H80B 109.5
H80A C80 H80B 109.5
C78 C80 H80C 109.5
H80A C80 H80C 109.5
H80B C80 H80C 109.5
C83 C82 C87 120.0
C83 C82 C81 120.7(3)
C87 C82 C81 119.3(3)
C84 C83 C82 120.0
C84 C83 H83 120.0
C82 C83 H83 120.0
C83 C84 C85 120.0
C83 C84 H84 120.0
C85 C84 H84 120.0
C84 C85 C86 120.0
C84 C85 H85 120.0
C86 C85 H85 120.0
C87 C86 C85 120.0
C87 C86 H86 120.0
C85 C86 H86 120.0
C86 C87 C82 120.0
C86 C87 H87 120.0
C82 C87 H87 120.0
C89 C88 H88A 109.5
C89 C88 H88B 109.5
H88A C88 H88B 109.5
C89 C88 H88C 109.5
H88A C88 H88C 109.5
H88B C88 H88C 109.5
C90 C89 C94 120.0
C90 C89 C88 118.9(4)
C94 C89 C88 121.1(4)
C91 C90 C89 120.0
C91 C90 H90 120.0
C89 C90 H90 120.0
C90 C91 C92 120.0
C90 C91 H91 120.0
C92 C91 H91 120.0
C93 C92 C91 120.0
C93 C92 H92 120.0
C91 C92 H92 120.0
C92 C93 C94 120.0
C92 C93 H93 120.0
C94 C93 H93 120.0
C93 C94 C89 120.0
C93 C94 H94 120.0
C89 C94 H94 120.0
C97 C96 C101 120.0
C97 C96 C95 119.8(3)
C101 C96 C95 120.2(3)
C96 C97 C98 120.0
C96 C97 H97 120.0
C98 C97 H97 120.0
C99 C98 C97 120.0
C99 C98 H98 120.0
C97 C98 H98 120.0
C98 C99 C100 120.0
C98 C99 H99 120.0
C100 C99 H99 120.0
C101 C100 C99 120.0
C101 C100 H100 120.0
C99 C100 H100 120.0
C100 C101 C96 120.0
C100 C101 H101 120.0
C96 C101 H101 120.0
C103 C102 H10A 109.5
C103 C102 H10B 109.5
H10A C102 H10B 109.5
C103 C102 H10C 109.5
H10A C102 H10C 109.5
H10B C102 H10C 109.5
C104 C103 C108 120.0
C104 C103 C102 119.9(4)
C108 C103 C102 120.0(4)
C105 C104 C103 120.0
C105 C104 H104 120.0
C103 C104 H104 120.0
C106 C105 C104 120.0
C106 C105 H105 120.0
C104 C105 H105 120.0
C105 C106 C107 120.0
C105 C106 H106 120.0
C107 C106 H106 120.0
C106 C107 C108 120.0
C106 C107 H107 120.0
C108 C107 H107 120.0
C107 C108 C103 120.0
C107 C108 H108 120.0
C103 C108 H108 120.0

loop_
_geom_bond_atom_site_label_1
_geom_bond_atom_site_label_2
_geom_bond_distance
Ni1 C1 1.8476(19)
Ni1 C21 1.8536(19)
Ni1 O2 1.8728(13)
Ni1 O1 1.9030(13)
Ni2 C41 1.8420(18)
Ni2 C61 1.8587(18)
Ni2 O4 1.8794(12)
Ni2 O3 1.8908(12)
N1 C1 1.357(2)
N1 C3 1.384(2)
N1 C4 1.429(2)
N2 C1 1.359(2)
N2 C2 1.384(3)
N2 C18 1.477(2)
N3 C21 1.362(2)
N3 C22 1.387(2)
N3 C24 1.433(2)
N4 C21 1.365(2)
N4 C23 1.387(2)
N4 C38 1.477(2)
N5 C41 1.358(2)
N5 C42 1.395(2)
N5 C44 1.428(2)
N6 C41 1.363(2)
N6 C43 1.386(2)
N6 C58 1.477(2)
N7 C61 1.363(2)
N7 C62 1.390(2)
N7 C64 1.427(2)
N8 C61 1.368(2)
N8 C63 1.386(2)
N8 C78 1.487(2)
O1 C5 1.325(2)
O2 C25 1.323(2)
O3 C45 1.329(2)
O4 C65 1.320(2)
C2 C3 1.345(3)
C2 H2 0.9500
C3 H3 0.9500
C4 C9 1.384(3)
C4 C5 1.411(3)
C5 C6 1.430(3)
C6 C7 1.389(3)
C6 C10 1.538(3)
C7 C8 1.399(3)
C7 H7 0.9500
C8 C9 1.389(3)
C8 C14 1.535(3)
C9 H9 0.9500
C10 C12 1.535(3)
C10 C11 1.537(3)
C10 C13 1.537(3)
C11 H11A 0.9800
C11 H11B 0.9800
C11 H11C 0.9800
C12 H12A 0.9800
C12 H12B 0.9800
C12 H12C 0.9800
C13 H13A 0.9800
C13 H13B 0.9800
C13 H13C 0.9800
C14 C15' 1.355(7)
C14 C17 1.475(5)
C14 C17' 1.515(7)
C14 C16 1.575(5)
C14 C15 1.631(5)
C14 C16' 1.632(7)
C15 H15A 0.9800
C15 H15B 0.9800
C15 H15C 0.9800
C16 H16A 0.9800
C16 H16B 0.9800
C16 H16C 0.9800
C17 H17A 0.9800
C17 H17B 0.9800
C17 H17C 0.9800
C15' H15D 0.9800
C15' H15E 0.9800
C15' H15F 0.9800
C16' H16D 0.9800
C16' H16E 0.9800
C16' H16F 0.9800
C17' H17D 0.9800
C17' H17E 0.9800
C17' H17F 0.9800
C18 C20 1.516(3)
C18 C19 1.526(3)
C18 H18 1.0000
C19 H19A 0.9800
C19 H19B 0.9800
C19 H19C 0.9800
C20 H20A 0.9800
C20 H20B 0.9800
C20 H20C 0.9800
C22 C23 1.340(3)
C22 H22 0.9500
C23 H23 0.9500
C24 C29 1.387(3)
C24 C25 1.407(3)
C25 C26 1.429(2)
C26 C27 1.389(3)
C26 C30 1.538(3)
C27 C28 1.401(3)
C27 H27 0.9500
C28 C29 1.390(3)
C28 C34 1.536(3)
C29 H29 0.9500
C30 C31 1.538(3)
C30 C33 1.538(3)
C30 C32 1.541(3)
C31 H31A 0.9800
C31 H31B 0.9800
C31 H31C 0.9800
C32 H32A 0.9800
C32 H32B 0.9800
C32 H32C 0.9800
C33 H33A 0.9800
C33 H33B 0.9800
C33 H33C 0.9800
C34 C35 1.525(3)
C34 C36 1.529(3)
C34 C37 1.531(3)
C35 H35A 0.9800
C35 H35B 0.9800
C35 H35C 0.9800
C36 H36A 0.9800
C36 H36B 0.9800
C36 H36C 0.9800
C37 H37A 0.9800
C37 H37B 0.9800
C37 H37C 0.9800
C38 C39 1.517(3)
C38 C40 1.520(3)
C38 H38 1.0000
C39 H39A 0.9800
C39 H39B 0.9800
C39 H39C 0.9800
C40 H40A 0.9800
C40 H40B 0.9800
C40 H40C 0.9800
C42 C43 1.339(3)
C42 H42 0.9500
C43 H43 0.9500
C44 C49 1.394(3)
C44 C45 1.412(2)
C45 C46 1.426(2)
C46 C47 1.388(3)
C46 C50 1.538(2)
C47 C48 1.403(3)
C47 H47 0.9500
C48 C49 1.383(3)
C48 C54 1.531(3)
C49 H49 0.9500
C50 C52 1.531(3)
C50 C51 1.537(3)
C50 C53 1.539(2)
C51 H51A 0.9800
C51 H51B 0.9800
C51 H51C 0.9800
C52 H52A 0.9800
C52 H52B 0.9800
C52 H52C 0.9800
C53 H53A 0.9800
C53 H53B 0.9800
C53 H53C 0.9800
C54 C57 1.530(3)
C54 C55 1.535(3)
C54 C56 1.542(3)
C55 H55A 0.9800
C55 H55B 0.9800
C55 H55C 0.9800
C56 H56A 0.9800
C56 H56B 0.9800
C56 H56C 0.9800
C57 H57A 0.9800
C57 H57B 0.9800
C57 H57C 0.9800
C58 C59 1.516(3)
C58 C60 1.518(3)
C58 H58 1.0000
C59 H59A 0.9800
C59 H59B 0.9800
C59 H59C 0.9800
C60 H60A 0.9800
C60 H60B 0.9800
C60 H60C 0.9800
C62 C63 1.340(3)
C62 H62 0.9500
C63 H63 0.9500
C64 C69 1.392(3)
C64 C65 1.413(3)
C65 C66 1.431(2)
C66 C67 1.385(3)
C66 C70 1.537(3)
C67 C68 1.398(3)
C67 H67 0.9500
C68 C69 1.383(3)
C68 C74 1.533(3)
C69 H69 0.9500
C70 C73 1.535(3)
C70 C72 1.537(3)
C70 C71 1.541(3)
C71 H71A 0.9800
C71 H71B 0.9800
C71 H71C 0.9800
C72 H72A 0.9800
C72 H72B 0.9800
C72 H72C 0.9800
C73 H73A 0.9800
C73 H73B 0.9800
C73 H73C 0.9800
C74 C77 1.530(3)
C74 C75 1.532(4)
C74 C76 1.537(3)
C75 H75A 0.9800
C75 H75B 0.9800
C75 H75C 0.9800
C76 H76A 0.9800
C76 H76B 0.9800
C76 H76C 0.9800
C77 H77A 0.9800
C77 H77B 0.9800
C77 H77C 0.9800
C78 C80 1.513(3)
C78 C79 1.524(3)
C78 H78 1.0000
C79 H79A 0.9800
C79 H79B 0.9800
C79 H79C 0.9800
C80 H80A 0.9800
C80 H80B 0.9800
C80 H80C 0.9800
C81 C82 1.484(6)
C81 H81A 0.9800
C81 H81B 0.9800
C81 H81C 0.9800
C82 C83 1.3900
C82 C87 1.3900
C83 C84 1.3900
C83 H83 0.9500
C84 C85 1.3900
C84 H84 0.9500
C85 C86 1.3900
C85 H85 0.9500
C86 C87 1.3900
C86 H86 0.9500
C87 H87 0.9500
C88 C89 1.483(6)
C88 H88A 0.9800
C88 H88B 0.9800
C88 H88C 0.9800
C89 C90 1.3900
C89 C94 1.3900
C90 C91 1.3900
C90 H90 0.9500
C91 C92 1.3900
C91 H91 0.9500
C92 C93 1.3900
C92 H92 0.9500
C93 C94 1.3900
C93 H93 0.9500
C94 H94 0.9500
C95 C96 1.494(6)
C95 H95A 0.9800
C95 H95B 0.9800
C95 H95C 0.9800
C96 C97 1.3900
C96 C101 1.3900
C97 C98 1.3900
C97 H97 0.9500
C98 C99 1.3900
C98 H98 0.9500
C99 C100 1.3900
C99 H99 0.9500
C100 C101 1.3900
C100 H100 0.9500
C101 H101 0.9500
C102 C103 1.493(7)
C102 H10A 0.9800
C102 H10B 0.9800
C102 H10C 0.9800
C103 C104 1.3900
C103 C108 1.3900
C104 C105 1.3900
C104 H104 0.9500
C105 C106 1.3900
C105 H105 0.9500
C106 C107 1.3900
C106 H106 0.9500
C107 C108 1.3900
C107 H107 0.9500
C108 H108 0.9500

loop_
_geom_torsion_atom_site_label_1
_geom_torsion_atom_site_label_2
_geom_torsion_atom_site_label_3
_geom_torsion_atom_site_label_4
_geom_torsion
C1 Ni1 O1 C5 57.39(14)
C21 Ni1 O1 C5 -52.4(3)
O2 Ni1 O1 C5 -138.73(13)
C1 Ni1 O2 C25 -72.4(3)
C21 Ni1 O2 C25 48.33(14)
O1 Ni1 O2 C25 -152.36(13)
C41 Ni2 O3 C45 51.08(14)
C61 Ni2 O3 C45 -59.0(3)
O4 Ni2 O3 C45 -139.33(14)
C41 Ni2 O4 C65 -77.2(4)
C61 Ni2 O4 C65 46.49(14)
O3 Ni2 O4 C65 -145.72(14)
C3 N1 C1 N2 -0.4(2)
C4 N1 C1 N2 -178.34(16)
C3 N1 C1 Ni1 170.43(13)
C4 N1 C1 Ni1 -7.5(2)
C2 N2 C1 N1 0.3(2)
C18 N2 C1 N1 179.59(16)
C2 N2 C1 Ni1 -169.30(15)
C18 N2 C1 Ni1 9.9(3)
C21 Ni1 C1 N1 129.34(15)
O2 Ni1 C1 N1 -111.0(2)
O1 Ni1 C1 N1 -30.99(15)
C21 Ni1 C1 N2 -62.57(19)
O2 Ni1 C1 N2 57.1(4)
O1 Ni1 C1 N2 137.10(18)
C1 N2 C2 C3 -0.2(2)
C18 N2 C2 C3 -179.40(17)
N2 C2 C3 N1 -0.1(2)
C1 N1 C3 C2 0.3(2)
C4 N1 C3 C2 178.16(18)
C1 N1 C4 C9 -145.65(19)
C3 N1 C4 C9 36.8(3)
C1 N1 C4 C5 34.1(3)
C3 N1 C4 C5 -143.50(19)
Ni1 O1 C5 C4 -47.5(2)
Ni1 O1 C5 C6 133.70(17)
C9 C4 C5 O1 176.34(19)
N1 C4 C5 O1 -3.4(3)
C9 C4 C5 C6 -4.8(3)
N1 C4 C5 C6 175.48(17)
O1 C5 C6 C7 -177.92(19)
C4 C5 C6 C7 3.2(3)
O1 C5 C6 C10 -1.6(3)
C4 C5 C6 C10 179.56(18)
C5 C6 C7 C8 0.1(3)
C10 C6 C7 C8 -176.2(2)
C6 C7 C8 C9 -2.2(4)
C6 C7 C8 C14 175.5(2)
C5 C4 C9 C8 2.8(3)
N1 C4 C9 C8 -177.45(19)
C7 C8 C9 C4 0.8(3)
C14 C8 C9 C4 -177.0(2)
C7 C6 C10 C12 -129.6(2)
C5 C6 C10 C12 54.2(3)
C7 C6 C10 C11 110.2(2)
C5 C6 C10 C11 -66.0(2)
C7 C6 C10 C13 -9.5(3)
C5 C6 C10 C13 174.3(2)
C9 C8 C14 C15' 64.4(5)
C7 C8 C14 C15' -113.3(5)
C9 C8 C14 C17 -121.9(3)
C7 C8 C14 C17 60.5(4)
C9 C8 C14 C17' -64.5(4)
C7 C8 C14 C17' 117.9(3)
C9 C8 C14 C16 112.6(3)
C7 C8 C14 C16 -65.0(4)
C9 C8 C14 C15 -0.9(3)
C7 C8 C14 C15 -178.5(3)
C9 C8 C14 C16' -174.1(4)
C7 C8 C14 C16' 8.3(4)
C1 N2 C18 C20 112.4(2)
C2 N2 C18 C20 -68.5(2)
C1 N2 C18 C19 -123.5(2)
C2 N2 C18 C19 55.6(2)
C22 N3 C21 N4 -1.47(19)
C24 N3 C21 N4 -176.51(15)
C22 N3 C21 Ni1 161.96(13)
C24 N3 C21 Ni1 -13.1(2)
C23 N4 C21 N3 1.64(19)
C38 N4 C21 N3 171.84(16)
C23 N4 C21 Ni1 -160.75(14)
C38 N4 C21 Ni1 9.4(3)
C1 Ni1 C21 N3 145.05(15)
O2 Ni1 C21 N3 -20.77(15)
O1 Ni1 C21 N3 -106.9(2)
C1 Ni1 C21 N4 -55.66(17)
O2 Ni1 C21 N4 138.52(16)
O1 Ni1 C21 N4 52.4(3)
C21 N3 C22 C23 0.7(2)
C24 N3 C22 C23 175.63(16)
N3 C22 C23 N4 0.3(2)
C21 N4 C23 C22 -1.2(2)
C38 N4 C23 C22 -171.42(17)
C21 N3 C24 C29 -150.73(17)
C22 N3 C24 C29 35.0(3)
C21 N3 C24 C25 31.0(2)
C22 N3 C24 C25 -143.26(17)
Ni1 O2 C25 C24 -43.7(2)
Ni1 O2 C25 C26 137.27(15)
C29 C24 C25 O2 -179.12(17)
N3 C24 C25 O2 -1.0(3)
C29 C24 C25 C26 -0.1(3)
N3 C24 C25 C26 178.08(16)
O2 C25 C26 C27 177.88(17)
C24 C25 C26 C27 -1.2(3)
O2 C25 C26 C30 -4.2(3)
C24 C25 C26 C30 176.72(17)
C25 C26 C27 C28 1.7(3)
C30 C26 C27 C28 -176.17(18)
C26 C27 C28 C29 -0.8(3)
C26 C27 C28 C34 177.05(18)
C25 C24 C29 C28 1.0(3)
N3 C24 C29 C28 -177.15(17)
C27 C28 C29 C24 -0.5(3)
C34 C28 C29 C24 -178.30(17)
C27 C26 C30 C31 119.3(2)
C25 C26 C30 C31 -58.5(2)
C27 C26 C30 C33 -0.1(3)
C25 C26 C30 C33 -177.96(18)
C27 C26 C30 C32 -119.8(2)
C25 C26 C30 C32 62.4(2)
C29 C28 C34 C35 -1.2(3)
C27 C28 C34 C35 -178.9(2)
C29 C28 C34 C36 118.1(2)
C27 C28 C34 C36 -59.6(2)
C29 C28 C34 C37 -122.4(2)
C27 C28 C34 C37 59.9(3)
C21 N4 C38 C39 146.97(18)
C23 N4 C38 C39 -44.2(2)
C21 N4 C38 C40 -87.8(2)
C23 N4 C38 C40 81.0(2)
C42 N5 C41 N6 0.6(2)
C44 N5 C41 N6 -169.95(16)
C42 N5 C41 Ni2 176.99(13)
C44 N5 C41 Ni2 6.4(3)
C43 N6 C41 N5 -0.1(2)
C58 N6 C41 N5 170.03(15)
C43 N6 C41 Ni2 -176.01(14)
C58 N6 C41 Ni2 -5.9(3)
C61 Ni2 C41 N5 132.20(16)
O4 Ni2 C41 N5 -104.6(4)
O3 Ni2 C41 N5 -36.10(15)
C61 Ni2 C41 N6 -52.49(18)
O4 Ni2 C41 N6 70.7(4)
O3 Ni2 C41 N6 139.21(17)
C41 N5 C42 C43 -1.0(2)
C44 N5 C42 C43 169.50(17)
N5 C42 C43 N6 0.9(2)
C41 N6 C43 C42 -0.5(2)
C58 N6 C43 C42 -170.55(17)
C41 N5 C44 C49 -159.65(18)
C42 N5 C44 C49 31.2(3)
C41 N5 C44 C45 24.5(3)
C42 N5 C44 C45 -144.67(18)
Ni2 O3 C45 C44 -36.0(2)
Ni2 O3 C45 C46 145.39(14)
C49 C44 C45 O3 176.07(17)
N5 C44 C45 O3 -8.3(3)
C49 C44 C45 C46 -5.2(3)
N5 C44 C45 C46 170.45(16)
O3 C45 C46 C47 -177.77(17)
C44 C45 C46 C47 3.5(3)
O3 C45 C46 C50 2.3(3)
C44 C45 C46 C50 -176.37(16)
C45 C46 C47 C48 0.1(3)
C50 C46 C47 C48 179.97(18)
C46 C47 C48 C49 -2.2(3)
C46 C47 C48 C54 178.16(18)
C47 C48 C49 C44 0.6(3)
C54 C48 C49 C44 -179.82(18)
C45 C44 C49 C48 3.2(3)
N5 C44 C49 C48 -172.39(17)
C47 C46 C50 C52 0.1(3)
C45 C46 C50 C52 179.94(17)
C47 C46 C50 C51 -120.18(19)
C45 C46 C50 C51 59.7(2)
C47 C46 C50 C53 119.26(19)
C45 C46 C50 C53 -60.9(2)
C49 C48 C54 C57 0.9(3)
C47 C48 C54 C57 -179.48(19)
C49 C48 C54 C55 121.3(2)
C47 C48 C54 C55 -59.1(2)
C49 C48 C54 C56 -119.0(2)
C47 C48 C54 C56 60.6(2)
C41 N6 C58 C59 156.45(18)
C43 N6 C58 C59 -34.9(2)
C41 N6 C58 C60 -79.7(2)
C43 N6 C58 C60 89.0(2)
C62 N7 C61 N8 0.2(2)
C64 N7 C61 N8 -175.59(16)
C62 N7 C61 Ni2 172.22(14)
C64 N7 C61 Ni2 -3.5(3)
C63 N8 C61 N7 -0.1(2)
C78 N8 C61 N7 173.03(16)
C63 N8 C61 Ni2 -171.25(14)
C78 N8 C61 Ni2 1.9(3)
C41 Ni2 C61 N7 144.88(16)
O4 Ni2 C61 N7 -25.78(16)
O3 Ni2 C61 N7 -105.8(3)
C41 Ni2 C61 N8 -45.35(18)
O4 Ni2 C61 N8 143.99(17)
O3 Ni2 C61 N8 64.0(4)
C61 N7 C62 C63 -0.2(2)
C64 N7 C62 C63 175.55(17)
N7 C62 C63 N8 0.1(2)
C61 N8 C63 C62 0.0(2)
C78 N8 C63 C62 -173.23(17)
C61 N7 C64 C69 -155.62(19)
C62 N7 C64 C69 29.2(3)
C61 N7 C64 C65 25.5(3)
C62 N7 C64 C65 -149.66(18)
Ni2 O4 C65 C64 -37.9(2)
Ni2 O4 C65 C66 143.29(14)
C69 C64 C65 O4 177.70(18)
N7 C64 C65 O4 -3.5(3)
C69 C64 C65 C66 -3.4(3)
N7 C64 C65 C66 175.44(16)
O4 C65 C66 C67 -178.62(17)
C64 C65 C66 C67 2.5(3)
O4 C65 C66 C70 0.2(3)
C64 C65 C66 C70 -178.76(17)
C65 C66 C67 C68 -0.1(3)
C70 C66 C67 C68 -178.8(2)
C66 C67 C68 C69 -1.6(3)
C66 C67 C68 C74 178.0(2)
C67 C68 C69 C64 0.7(3)
C74 C68 C69 C64 -178.8(2)
C65 C64 C69 C68 1.8(3)
N7 C64 C69 C68 -176.99(18)
C67 C66 C70 C73 0.1(3)
C65 C66 C70 C73 -178.69(19)
C67 C66 C70 C72 -119.2(2)
C65 C66 C70 C72 62.1(2)
C67 C66 C70 C71 119.2(2)
C65 C66 C70 C71 -59.5(2)
C69 C68 C74 C77 3.3(3)
C67 C68 C74 C77 -176.2(2)
C69 C68 C74 C75 123.3(2)
C67 C68 C74 C75 -56.2(3)
C69 C68 C74 C76 -117.7(2)
C67 C68 C74 C76 62.8(3)
C61 N8 C78 C80 -66.0(2)
C63 N8 C78 C80 106.2(2)
C61 N8 C78 C79 170.97(18)
C63 N8 C78 C79 -16.9(3)
C87 C82 C83 C84 0.0
C81 C82 C83 C84 179.3(5)
C82 C83 C84 C85 0.0
C83 C84 C85 C86 0.0
C84 C85 C86 C87 0.0
C85 C86 C87 C82 0.0
C83 C82 C87 C86 0.0
C81 C82 C87 C86 -179.3(5)
C94 C89 C90 C91 0.0
C88 C89 C90 C91 178.4(8)
C89 C90 C91 C92 0.0
C90 C91 C92 C93 0.0
C91 C92 C93 C94 0.0
C92 C93 C94 C89 0.0
C90 C89 C94 C93 0.0
C88 C89 C94 C93 -178.4(8)
C101 C96 C97 C98 0.0
C95 C96 C97 C98 177.5(6)
C96 C97 C98 C99 0.0
C97 C98 C99 C100 0.0
C98 C99 C100 C101 0.0
C99 C100 C101 C96 0.0
C97 C96 C101 C100 0.0
C95 C96 C101 C100 -177.5(6)
C108 C103 C104 C105 0.0
C102 C103 C104 C105 175.9(8)
C103 C104 C105 C106 0.0
C104 C105 C106 C107 0.0
C105 C106 C107 C108 0.0
C106 C107 C108 C103 0.0
C104 C103 C108 C107 0.0
C102 C103 C108 C107 -175.9(8)
